data_2212968
loop_
_publ_author_name
'B\,akowicz, Julia'
'Kropid\/lowska, Anna'
'Turowska-Tyrk, Ilona'
'Becker, Barbara'

_publ_section_title
\m-<i>trans</i>-1,2-Di-4-pyridylethene-\k^2^<i>N</i>:<i>N</i>'-bis[(dimethylformamide-\k<i>O</i>)bis(tri-<i>tert</i>-butoxysilanethiolato-\k<i>S</i>)cadmium(II)]
_journal_coeditor_code NG2221
_journal_issue 4
_journal_name_full 'Acta Crystallographica Section E'
_journal_page_first m973
_journal_page_last m975
_journal_paper_doi 10.1107/S1600536807009452
_journal_volume 63
_journal_year 2007
_chemical_formula_iupac '[Cd2 (C12 H27 O3 S Si)4 (C3 H7 N O)2 (C12 H10 N2)]'
_chemical_formula_moiety 'C66 H132 Cd2 N4 O14 S4 Si4'
_chemical_formula_sum 'C66 H132 Cd2 N4 O14 S4 Si4'
_chemical_formula_weight 1671.16
_chemical_name_systematic
;
\m-trans-1,2-Di-4-pyridylethene-\k^2^N:N'-bis[(dimethylformamide-
\kO)bis(tri-tert-butoxysilanethiolato-\kS)cadmium(II)]
;
_space_group_IT_number 2
_symmetry_cell_setting triclinic
_symmetry_space_group_name_Hall '-P 1'
_symmetry_space_group_name_H-M 'P -1'
_atom_sites_solution_hydrogens geom
_atom_sites_solution_primary direct
_atom_sites_solution_secondary difmap
_audit_creation_method SHELXL-97
_cell_angle_alpha 100.539(7)
_cell_angle_beta 94.205(7)
_cell_angle_gamma 96.145(7)
_cell_formula_units_Z 1
_cell_length_a 9.5922(7)
_cell_length_b 15.3340(11)
_cell_length_c 15.7451(12)
_cell_measurement_reflns_used 3413
_cell_measurement_temperature 299(2)
_cell_measurement_theta_max 21.0
_cell_measurement_theta_min 2.8
_cell_volume 2253.5(3)
_computing_cell_refinement 'CrysAlis RED (Oxford Diffraction, 2006)'
_computing_data_collection 'CrysAlis CCD (Oxford Diffraction, 2006)'
_computing_data_reduction 'CrysAlis RED'
_computing_molecular_graphics 'ORTEP-3 for Windows (Farrugia, 1997)'
_computing_publication_material 'WinGX (Farrugia, 1999)'
_computing_structure_refinement 'SHELXL97 (Sheldrick, 1997)'
_computing_structure_solution 'SHELXS97 (Sheldrick, 1997)'
_diffrn_ambient_temperature 299(2)
_diffrn_measured_fraction_theta_full 0.951
_diffrn_measured_fraction_theta_max 0.951
_diffrn_measurement_device_type 'Kuma KM-4-CCD'
_diffrn_measurement_method \w
_diffrn_radiation_monochromator graphite
_diffrn_radiation_source 'fine-focus sealed tube'
_diffrn_radiation_type MoK\a
_diffrn_radiation_wavelength 0.71073
_diffrn_reflns_av_R_equivalents 0.0463
_diffrn_reflns_av_sigmaI/netI 0.0512
_diffrn_reflns_limit_h_max 11
_diffrn_reflns_limit_h_min -10
_diffrn_reflns_limit_k_max 18
_diffrn_reflns_limit_k_min -11
_diffrn_reflns_limit_l_max 18
_diffrn_reflns_limit_l_min -18
_diffrn_reflns_number 12228
_diffrn_reflns_theta_full 25.00
_diffrn_reflns_theta_max 25.00
_diffrn_reflns_theta_min 2.73
_exptl_absorpt_coefficient_mu 0.670
_exptl_absorpt_correction_T_max 0.8776
_exptl_absorpt_correction_T_min 0.7993
_exptl_absorpt_correction_type none
_exptl_crystal_colour colourless
_exptl_crystal_density_diffrn 1.231
_exptl_crystal_density_method 'not measured'
_exptl_crystal_description block
_exptl_crystal_F_000 884
_exptl_crystal_size_max 0.35
_exptl_crystal_size_mid 0.25
_exptl_crystal_size_min 0.20
_refine_diff_density_max 1.05
_refine_diff_density_min -0.70
_refine_ls_extinction_method none
_refine_ls_goodness_of_fit_ref 1.069
_refine_ls_hydrogen_treatment constr
_refine_ls_matrix_type full
_refine_ls_number_parameters 601
_refine_ls_number_reflns 7558
_refine_ls_number_restraints 573
_refine_ls_restrained_S_all 1.228
_refine_ls_R_factor_all 0.0673
_refine_ls_R_factor_gt 0.0558
_refine_ls_shift/su_max 0.001
_refine_ls_shift/su_mean 0.000
_refine_ls_structure_factor_coef Fsqd
_refine_ls_weighting_details 'calc w=1/[\s^2^(Fo^2^)+(0.117P)^2^+0.2921P] where P=(Fo^2^+2Fc^2^)/3'
_refine_ls_weighting_scheme calc
_refine_ls_wR_factor_gt 0.1607
_refine_ls_wR_factor_ref 0.1740
_reflns_number_gt 6028
_reflns_number_total 7558
_reflns_threshold_expression I>2\s(I)
_cod_data_source_file ng2221.cif
_cod_data_source_block I
_cod_database_code 2212968
_cod_database_fobs_code 2212968

loop_
_symmetry_equiv_pos_as_xyz
'x, y, z'
'-x, -y, -z'

loop_
_atom_site_type_symbol
_atom_site_label
_atom_site_fract_x
_atom_site_fract_y
_atom_site_fract_z
_atom_site_U_iso_or_equiv
_atom_site_adp_type
_atom_site_calc_flag
_atom_site_refinement_flags
_atom_site_occupancy
_atom_site_disorder_assembly
_atom_site_disorder_group
Cd Cd1 0.65692(4) 0.65667(2) 0.73992(2) 0.04930(18) Uani d . 1 . .
S S1 0.80318(16) 0.71637(10) 0.64086(10) 0.0631(4) Uani d . 1 A .
S S2 0.56972(16) 0.65531(12) 0.88081(9) 0.0671(4) Uani d . 1 B .
Si Si1 0.68545(15) 0.81089(9) 0.60255(9) 0.0465(3) Uani d D 1 . .
Si Si2 0.75107(14) 0.71105(9) 0.96091(9) 0.0450(3) Uani d . 1 . .
O O1 0.5257(5) 0.7854(4) 0.6198(6) 0.059(3) Uani d PD 0.490(8) A 1
O O2 0.7062(8) 0.8249(5) 0.5074(4) 0.063(3) Uani d PD 0.490(8) A 1
O O3 0.7297(7) 0.9136(3) 0.6636(5) 0.065(3) Uani d PD 0.490(8) A 1
C C1 0.4101(11) 0.8384(8) 0.6281(9) 0.070(6) Uani d PDU 0.490(8) A 1
C C2 0.2747(9) 0.7761(10) 0.6081(13) 0.105(6) Uani d PDU 0.490(8) A 1
H H2A 0.2682 0.7447 0.5490 0.158 Uiso calc PR 0.490(8) A 1
H H2B 0.1965 0.8099 0.6161 0.158 Uiso calc PR 0.490(8) A 1
H H2C 0.2731 0.7339 0.6463 0.158 Uiso calc PR 0.490(8) A 1
C C3 0.4161(18) 0.8893(11) 0.7190(9) 0.119(7) Uani d PDU 0.490(8) A 1
H H3A 0.5026 0.9289 0.7327 0.178 Uiso calc PR 0.490(8) A 1
H H3B 0.4117 0.8482 0.7583 0.178 Uiso calc PR 0.490(8) A 1
H H3C 0.3379 0.9234 0.7245 0.178 Uiso calc PR 0.490(8) A 1
C C4 0.4166(19) 0.9015(11) 0.5661(12) 0.124(7) Uani d PDU 0.490(8) A 1
H H4A 0.5022 0.9419 0.5800 0.186 Uiso calc PR 0.490(8) A 1
H H4B 0.3374 0.9348 0.5705 0.186 Uiso calc PR 0.490(8) A 1
H H4C 0.4145 0.8683 0.5080 0.186 Uiso calc PR 0.490(8) A 1
C C5 0.7123(13) 0.7689(7) 0.4241(6) 0.049(4) Uani d PDU 0.490(8) A 1
C C6 0.688(2) 0.8245(11) 0.3567(7) 0.108(7) Uani d PDU 0.490(8) A 1
H H6A 0.7597 0.8749 0.3662 0.163 Uiso calc PR 0.490(8) A 1
H H6B 0.5972 0.8452 0.3607 0.163 Uiso calc PR 0.490(8) A 1
H H6C 0.6913 0.7892 0.3001 0.163 Uiso calc PR 0.490(8) A 1
C C7 0.8532(12) 0.7365(10) 0.4196(10) 0.090(5) Uani d PDU 0.490(8) A 1
H H7A 0.9251 0.7867 0.4279 0.136 Uiso calc PR 0.490(8) A 1
H H7B 0.8570 0.6995 0.3638 0.136 Uiso calc PR 0.490(8) A 1
H H7C 0.8683 0.7024 0.4642 0.136 Uiso calc PR 0.490(8) A 1
C C8 0.6005(15) 0.6905(8) 0.4126(10) 0.094(5) Uani d PDU 0.490(8) A 1
H H8A 0.5097 0.7112 0.4150 0.141 Uiso calc PR 0.490(8) A 1
H H8B 0.6159 0.6575 0.4580 0.141 Uiso calc PR 0.490(8) A 1
H H8C 0.6043 0.6524 0.3574 0.141 Uiso calc PR 0.490(8) A 1
C C9 0.8463(13) 0.9822(8) 0.6675(8) 0.076(9) Uani d PDU 0.490(8) A 1
C C10 0.9766(11) 0.9410(13) 0.6471(14) 0.098(7) Uani d PDU 0.490(8) A 1
H H10A 0.9640 0.9072 0.5888 0.148 Uiso calc PR 0.490(8) A 1
H H10B 0.9954 0.9021 0.6868 0.148 Uiso calc PR 0.490(8) A 1
H H10C 1.0545 0.9871 0.6525 0.148 Uiso calc PR 0.490(8) A 1
C C11 0.812(2) 1.0401(10) 0.6042(11) 0.101(6) Uani d PDU 0.490(8) A 1
H H11A 0.8006 1.0051 0.5464 0.151 Uiso calc PR 0.490(8) A 1
H H11B 0.8871 1.0879 0.6086 0.151 Uiso calc PR 0.490(8) A 1
H H11C 0.7261 1.0646 0.6168 0.151 Uiso calc PR 0.490(8) A 1
C C12 0.8659(19) 1.0355(10) 0.7590(8) 0.125(7) Uani d PDU 0.490(8) A 1
H H12A 0.7818 1.0620 0.7720 0.187 Uiso calc PR 0.490(8) A 1
H H12B 0.9437 1.0816 0.7643 0.187 Uiso calc PR 0.490(8) A 1
H H12C 0.8846 0.9967 0.7988 0.187 Uiso calc PR 0.490(8) A 1
O O1' 0.5459(6) 0.8123(4) 0.6532(4) 0.046(2) Uani d PD 0.510(8) A 2
O O2' 0.6193(7) 0.7748(4) 0.4985(3) 0.062(2) Uani d PD 0.510(8) A 2
O O3' 0.7671(6) 0.9055(3) 0.6060(5) 0.062(2) Uani d PD 0.510(8) A 2
C C1' 0.4142(10) 0.8489(7) 0.6483(8) 0.059(5) Uani d PDU 0.510(8) A 2
C C2' 0.3160(12) 0.7910(10) 0.5754(9) 0.097(6) Uani d PDU 0.510(8) A 2
H H2'A 0.3565 0.7908 0.5214 0.146 Uiso calc PR 0.510(8) A 2
H H2'B 0.2271 0.8143 0.5727 0.146 Uiso calc PR 0.510(8) A 2
H H2'C 0.3019 0.7310 0.5858 0.146 Uiso calc PR 0.510(8) A 2
C C3' 0.3520(14) 0.8487(11) 0.7319(8) 0.105(6) Uani d PDU 0.510(8) A 2
H H3'A 0.4138 0.8862 0.7781 0.157 Uiso calc PR 0.510(8) A 2
H H3'B 0.3396 0.7888 0.7426 0.157 Uiso calc PR 0.510(8) A 2
H H3'C 0.2623 0.8710 0.7291 0.157 Uiso calc PR 0.510(8) A 2
C C4' 0.4397(14) 0.9411(6) 0.6304(11) 0.096(5) Uani d PDU 0.510(8) A 2
H H4'A 0.5018 0.9781 0.6768 0.145 Uiso calc PR 0.510(8) A 2
H H4'B 0.3518 0.9653 0.6262 0.145 Uiso calc PR 0.510(8) A 2
H H4'C 0.4819 0.9393 0.5768 0.145 Uiso calc PR 0.510(8) A 2
C C5' 0.6748(14) 0.7625(9) 0.4153(6) 0.071(5) Uani d PDU 0.510(8) A 2
C C6' 0.621(2) 0.8301(13) 0.3671(9) 0.124(7) Uani d PDU 0.510(8) A 2
H H6'A 0.6542 0.8892 0.3988 0.186 Uiso calc PR 0.510(8) A 2
H H6'B 0.5202 0.8217 0.3608 0.186 Uiso calc PR 0.510(8) A 2
H H6'C 0.6555 0.8226 0.3107 0.186 Uiso calc PR 0.510(8) A 2
C C7' 0.8318(12) 0.7753(14) 0.4264(11) 0.128(8) Uani d PDU 0.510(8) A 2
H H7'A 0.8644 0.8349 0.4570 0.193 Uiso calc PR 0.510(8) A 2
H H7'B 0.8673 0.7662 0.3704 0.193 Uiso calc PR 0.510(8) A 2
H H7'C 0.8648 0.7331 0.4588 0.193 Uiso calc PR 0.510(8) A 2
C C8' 0.623(2) 0.6702(9) 0.3672(10) 0.130(8) Uani d PDU 0.510(8) A 2
H H8'A 0.6579 0.6274 0.3981 0.195 Uiso calc PR 0.510(8) A 2
H H8'B 0.6548 0.6619 0.3103 0.195 Uiso calc PR 0.510(8) A 2
H H8'C 0.5215 0.6618 0.3622 0.195 Uiso calc PR 0.510(8) A 2
C C9' 0.8571(11) 0.9726(8) 0.6674(7) 0.067(7) Uani d PDU 0.510(8) A 2
C C10' 1.0061(9) 0.9560(12) 0.6608(11) 0.083(5) Uani d PDU 0.510(8) A 2
H H10D 1.0310 0.9595 0.6034 0.125 Uiso calc PR 0.510(8) A 2
H H10E 1.0172 0.8975 0.6721 0.125 Uiso calc PR 0.510(8) A 2
H H10F 1.0662 1.0001 0.7025 0.125 Uiso calc PR 0.510(8) A 2
C C11' 0.834(2) 1.0624(6) 0.6484(10) 0.107(6) Uani d PDU 0.510(8) A 2
H H11D 0.8590 1.0660 0.5911 0.161 Uiso calc PR 0.510(8) A 2
H H11E 0.8913 1.1081 0.6900 0.161 Uiso calc PR 0.510(8) A 2
H H11F 0.7365 1.0706 0.6519 0.161 Uiso calc PR 0.510(8) A 2
C C12' 0.8164(14) 0.9668(9) 0.7572(6) 0.085(4) Uani d PDU 0.510(8) A 2
H H12D 0.7200 0.9773 0.7609 0.128 Uiso calc PR 0.510(8) A 2
H H12E 0.8759 1.0110 0.7993 0.128 Uiso calc PR 0.510(8) A 2
H H12F 0.8275 0.9084 0.7686 0.128 Uiso calc PR 0.510(8) A 2
O O4 0.8714(4) 0.7347(4) 0.9006(3) 0.0787(14) Uani d . 1 B .
O O5 0.8141(5) 0.6416(3) 1.0155(3) 0.0854(14) Uani d . 1 B .
O O6 0.7266(5) 0.7919(3) 1.0351(3) 0.0902(15) Uani d . 1 B .
C C13 1.0216(7) 0.7565(6) 0.9126(5) 0.082(2) Uani d U 1 . .
C C14 1.0747(12) 0.7846(10) 1.0059(8) 0.160(4) Uani d U 1 B .
H H14A 1.0330 0.8363 1.0310 0.240 Uiso calc R 1 . .
H H14B 1.1753 0.7988 1.0111 0.240 Uiso calc R 1 . .
H H14C 1.0502 0.7368 1.0359 0.240 Uiso calc R 1 . .
C C15 1.0476(13) 0.8320(8) 0.8658(8) 0.157(5) Uani d U 1 B .
H H15A 1.0108 0.8130 0.8061 0.235 Uiso calc R 1 . .
H H15B 1.1470 0.8503 0.8690 0.235 Uiso calc R 1 . .
H H15C 1.0016 0.8813 0.8922 0.235 Uiso calc R 1 . .
C C16 1.0766(15) 0.6780(10) 0.8672(11) 0.193(6) Uani d U 1 B .
H H16A 1.0384 0.6651 0.8076 0.290 Uiso calc R 1 . .
H H16B 1.0503 0.6279 0.8938 0.290 Uiso calc R 1 . .
H H16C 1.1774 0.6893 0.8703 0.290 Uiso calc R 1 . .
C C17 0.7669(7) 0.5892(5) 1.0747(4) 0.0692(16) Uani d U 1 . .
C C18 0.6301(9) 0.6082(6) 1.1069(6) 0.102(3) Uani d U 1 B .
H H18A 0.6392 0.6682 1.1395 0.153 Uiso calc R 1 . .
H H18B 0.6022 0.5670 1.1436 0.153 Uiso calc R 1 . .
H H18C 0.5602 0.6016 1.0586 0.153 Uiso calc R 1 . .
C C19 0.8797(12) 0.5996(8) 1.1457(6) 0.138(4) Uani d U 1 B .
H H19A 0.8921 0.6601 1.1773 0.207 Uiso calc R 1 . .
H H19B 0.9659 0.5859 1.1220 0.207 Uiso calc R 1 . .
H H19C 0.8547 0.5597 1.1840 0.207 Uiso calc R 1 . .
C C20 0.7451(14) 0.4938(7) 1.0226(8) 0.147(4) Uani d U 1 B .
H H20A 0.6693 0.4880 0.9778 0.220 Uiso calc R 1 . .
H H20B 0.7223 0.4529 1.0604 0.220 Uiso calc R 1 . .
H H20C 0.8299 0.4805 0.9968 0.220 Uiso calc R 1 . .
C C21 0.6575(9) 0.8700(4) 1.0408(5) 0.086(2) Uani d U 1 . .
C C22 0.6728(16) 0.9066(8) 0.9616(9) 0.163(5) Uani d U 1 B .
H H22A 0.7710 0.9212 0.9556 0.245 Uiso calc R 1 . .
H H22B 0.6268 0.9596 0.9654 0.245 Uiso calc R 1 . .
H H22C 0.6307 0.8631 0.9122 0.245 Uiso calc R 1 . .
C C23 0.5090(12) 0.8449(8) 1.0570(9) 0.152(4) Uani d U 1 B .
H H23A 0.4613 0.8045 1.0070 0.228 Uiso calc R 1 . .
H H23B 0.4624 0.8976 1.0680 0.228 Uiso calc R 1 . .
H H23C 0.5075 0.8164 1.1064 0.228 Uiso calc R 1 . .
C C24 0.7355(16) 0.9323(8) 1.1168(9) 0.182(5) Uani d U 1 B .
H H24A 0.8318 0.9454 1.1055 0.273 Uiso calc R 1 . .
H H24B 0.7324 0.9052 1.1671 0.273 Uiso calc R 1 . .
H H24C 0.6929 0.9867 1.1271 0.273 Uiso calc R 1 . .
O O7 0.7443(5) 0.5108(3) 0.7116(3) 0.0715(11) Uani d . 1 B .
N N2 0.7519(5) 0.3743(3) 0.7467(3) 0.0661(13) Uani d U 1 B .
C C25 0.7198(7) 0.4561(4) 0.7586(4) 0.0673(15) Uani d U 1 . .
H H25A 0.6739 0.4749 0.8075 0.081 Uiso calc R 1 B .
C C26 0.8238(9) 0.3412(5) 0.6725(5) 0.093(2) Uani d U 1 . .
H H26A 0.8560 0.3900 0.6454 0.139 Uiso calc R 1 B .
H H26B 0.7604 0.2980 0.6317 0.139 Uiso calc R 1 . .
H H26C 0.9030 0.3136 0.6908 0.139 Uiso calc R 1 . .
C C27 0.7149(10) 0.3139(5) 0.8030(6) 0.099(2) Uani d U 1 . .
H H27A 0.6435 0.3360 0.8379 0.148 Uiso calc R 1 B .
H H27B 0.7966 0.3090 0.8400 0.148 Uiso calc R 1 . .
H H27C 0.6796 0.2562 0.7689 0.148 Uiso calc R 1 . .
N N1 0.4323(9) 0.5924(9) 0.6677(7) 0.055(5) Uani d PGU 0.50 B 3
C C28 0.4136(8) 0.5709(9) 0.5776(7) 0.042(3) Uani d PGU 0.50 B 3
H H28 0.4911 0.5737 0.5456 0.051 Uiso calc PR 0.50 B 3
C C29 0.2791(9) 0.5450(8) 0.5354(5) 0.049(3) Uani d PGDU 0.50 B 3
H H29 0.2666 0.5306 0.4751 0.059 Uiso calc PR 0.50 B 3
C C30 0.1633(8) 0.5408(5) 0.5833(4) 0.053(3) Uani d PGDU 0.50 B 3
C C31 0.1820(10) 0.5623(8) 0.6734(4) 0.081(5) Uani d PGDU 0.50 B 3
H H31 0.1045 0.5595 0.7054 0.098 Uiso calc PR 0.50 B 3
C C32 0.3165(11) 0.5881(10) 0.7156(5) 0.087(6) Uani d PGU 0.50 B 3
H H32 0.3290 0.6026 0.7759 0.105 Uiso calc PR 0.50 B 3
C C33 0.0178(10) 0.5147(7) 0.5411(4) 0.061(3) Uani d PDU 0.50 . 3
H H33 -0.0549 0.5198 0.5770 0.073 Uiso calc PR 0.50 . 3
N N1' 0.4453(7) 0.5871(9) 0.6562(6) 0.050(5) Uani d PGU 0.50 B 4
C C28' 0.4480(6) 0.5741(10) 0.5667(7) 0.065(5) Uani d PGU 0.50 B 4
H H28' 0.5324 0.5855 0.5429 0.077 Uiso calc PR 0.50 B 4
C C29' 0.3244(7) 0.5439(8) 0.5127(5) 0.046(3) Uani d PGDU 0.50 B 4
H H29' 0.3262 0.5352 0.4527 0.055 Uiso calc PR 0.50 B 4
C C30' 0.1983(6) 0.5268(4) 0.5482(4) 0.037(2) Uani d PGDU 0.50 B 4
C C31' 0.1956(7) 0.5398(6) 0.6378(4) 0.051(3) Uani d PGDU 0.50 B 4
H H31' 0.1112 0.5283 0.6616 0.061 Uiso calc PR 0.50 B 4
C C32' 0.3192(9) 0.5700(8) 0.6918(4) 0.045(3) Uani d PGU 0.50 B 4
H H32' 0.3174 0.5787 0.7517 0.053 Uiso calc PR 0.50 B 4
C C33' 0.0662(5) 0.4951(6) 0.4900(5) 0.042(2) Uani d PDU 0.50 . 4
H H33' 0.0760 0.4656 0.4341 0.051 Uiso calc PR 0.50 . 4

loop_
_atom_site_aniso_label
_atom_site_aniso_U_11
_atom_site_aniso_U_22
_atom_site_aniso_U_33
_atom_site_aniso_U_12
_atom_site_aniso_U_13
_atom_site_aniso_U_23
Cd1 0.0494(3) 0.0535(3) 0.0418(3) 0.00215(17) -0.00036(16) 0.00513(16)
S1 0.0621(9) 0.0715(9) 0.0692(9) 0.0282(7) 0.0222(7) 0.0305(8)
S2 0.0573(8) 0.0909(11) 0.0414(8) -0.0184(8) -0.0010(6) 0.0006(7)
Si1 0.0477(8) 0.0460(7) 0.0484(8) 0.0086(6) 0.0116(6) 0.0117(6)
Si2 0.0442(7) 0.0490(7) 0.0390(7) 0.0015(6) 0.0027(5) 0.0042(6)
O1 0.053(5) 0.025(4) 0.095(8) 0.004(3) 0.026(5) -0.006(5)
O2 0.081(7) 0.059(5) 0.058(5) 0.016(5) 0.018(4) 0.023(4)
O3 0.068(5) 0.051(4) 0.071(6) 0.005(4) 0.020(5) -0.003(4)
C1 0.063(9) 0.063(9) 0.084(9) 0.015(7) 0.009(7) 0.006(7)
C2 0.080(9) 0.096(9) 0.139(12) 0.016(7) 0.024(9) 0.012(8)
C3 0.101(10) 0.138(11) 0.114(11) 0.034(9) 0.025(9) -0.003(9)
C4 0.120(11) 0.120(10) 0.143(12) 0.050(9) 0.011(9) 0.033(9)
C5 0.048(6) 0.065(7) 0.036(6) 0.008(5) 0.009(5) 0.014(5)
C6 0.123(11) 0.105(10) 0.110(10) 0.025(8) 0.014(8) 0.048(8)
C7 0.092(9) 0.098(9) 0.091(9) 0.036(7) 0.034(7) 0.019(7)
C8 0.104(9) 0.079(8) 0.091(9) -0.006(7) 0.013(8) 0.004(7)
C9 0.083(13) 0.054(10) 0.088(13) -0.006(8) -0.008(8) 0.020(8)
C10 0.079(9) 0.089(10) 0.115(11) -0.026(8) -0.007(8) 0.016(8)
C11 0.106(10) 0.092(9) 0.107(10) 0.002(8) 0.000(8) 0.035(8)
C12 0.127(11) 0.107(10) 0.129(11) 0.006(9) 0.004(9) 0.001(9)
O1' 0.054(5) 0.031(4) 0.052(5) 0.011(3) 0.018(3) -0.003(4)
O2' 0.058(5) 0.074(5) 0.049(4) 0.003(4) 0.013(4) 0.001(4)
O3' 0.054(5) 0.060(4) 0.072(6) -0.001(4) 0.011(4) 0.012(4)
C1' 0.055(8) 0.050(7) 0.073(8) 0.022(6) 0.024(6) -0.007(6)
C2' 0.086(9) 0.097(9) 0.111(10) 0.036(8) 0.014(8) 0.010(8)
C3' 0.100(9) 0.125(10) 0.096(9) 0.034(8) 0.037(8) 0.017(8)
C4' 0.088(8) 0.069(7) 0.137(10) 0.027(6) 0.019(8) 0.018(7)
C5' 0.071(9) 0.084(9) 0.055(8) 0.000(7) 0.004(6) 0.009(7)
C6' 0.160(13) 0.122(11) 0.111(11) 0.043(9) 0.020(9) 0.061(9)
C7' 0.129(12) 0.151(13) 0.112(11) 0.017(10) 0.049(9) 0.028(9)
C8' 0.145(12) 0.114(11) 0.125(11) 0.010(9) 0.044(9) -0.002(9)
C9' 0.059(10) 0.055(9) 0.082(11) 0.001(7) -0.002(7) 0.007(7)
C10' 0.053(7) 0.078(9) 0.108(10) -0.008(7) 0.003(7) 0.005(7)
C11' 0.115(10) 0.083(9) 0.120(11) 0.002(8) -0.002(9) 0.021(8)
C12' 0.079(8) 0.079(7) 0.093(8) 0.010(6) 0.004(7) 0.006(6)
O4 0.049(2) 0.130(4) 0.063(3) 0.000(2) 0.0094(19) 0.038(3)
O5 0.075(3) 0.103(3) 0.093(3) 0.009(3) 0.012(3) 0.058(3)
O6 0.087(3) 0.077(3) 0.088(3) 0.016(3) -0.013(3) -0.027(3)
C13 0.049(3) 0.110(5) 0.096(5) 0.004(3) 0.017(3) 0.041(4)
C14 0.101(6) 0.241(10) 0.134(8) -0.028(7) -0.015(6) 0.063(7)
C15 0.147(8) 0.157(8) 0.169(9) -0.037(7) 0.013(7) 0.074(7)
C16 0.147(9) 0.187(10) 0.245(11) 0.060(8) 0.025(8) 0.017(9)
C17 0.064(4) 0.088(4) 0.061(4) 0.008(3) 0.010(3) 0.028(3)
C18 0.096(5) 0.130(6) 0.094(5) 0.021(5) 0.034(4) 0.042(5)
C19 0.130(7) 0.192(8) 0.096(6) -0.010(6) -0.020(5) 0.067(6)
C20 0.153(8) 0.122(7) 0.165(8) 0.002(6) 0.029(7) 0.029(6)
C21 0.103(5) 0.058(3) 0.096(5) 0.021(3) 0.019(4) 0.001(3)
C22 0.201(10) 0.138(8) 0.172(9) 0.072(7) 0.024(8) 0.052(7)
C23 0.124(7) 0.133(7) 0.203(9) 0.043(6) 0.047(7) 0.014(7)
C24 0.206(10) 0.136(8) 0.172(9) 0.006(7) 0.022(8) -0.050(7)
O7 0.096(3) 0.060(2) 0.066(3) 0.023(2) 0.015(2) 0.020(2)
N2 0.068(3) 0.059(3) 0.074(3) 0.016(2) 0.006(2) 0.019(2)
C25 0.067(4) 0.066(3) 0.068(4) 0.013(3) 0.009(3) 0.007(3)
C26 0.111(5) 0.088(4) 0.086(5) 0.041(4) 0.015(4) 0.016(4)
C27 0.109(5) 0.083(4) 0.117(6) 0.020(4) 0.030(5) 0.041(4)
N1 0.052(8) 0.063(8) 0.050(7) 0.016(6) -0.013(6) 0.009(6)
C28 0.038(5) 0.051(6) 0.037(6) 0.007(5) 0.002(5) 0.008(5)
C29 0.044(7) 0.057(6) 0.043(6) -0.007(6) 0.001(6) 0.010(5)
C30 0.044(6) 0.063(6) 0.049(7) 0.001(5) -0.003(5) 0.009(6)
C31 0.071(8) 0.091(9) 0.076(9) -0.004(7) 0.009(7) 0.007(7)
C32 0.078(9) 0.087(9) 0.083(9) -0.021(7) -0.014(7) 0.007(8)
C33 0.063(7) 0.067(6) 0.054(6) 0.007(5) 0.005(6) 0.015(5)
N1' 0.048(7) 0.048(7) 0.045(7) -0.008(5) 0.002(6) -0.004(5)
C28' 0.048(6) 0.067(8) 0.070(9) -0.007(6) -0.012(6) 0.007(6)
C29' 0.032(6) 0.064(6) 0.043(6) 0.012(5) 0.002(5) 0.008(5)
C30' 0.039(6) 0.038(5) 0.027(5) -0.003(4) -0.003(4) -0.003(4)
C31' 0.038(5) 0.059(6) 0.049(7) -0.002(4) -0.005(5) 0.006(6)
C32' 0.038(6) 0.056(6) 0.032(5) -0.006(4) -0.006(4) -0.004(4)
C33' 0.041(5) 0.053(5) 0.028(5) 0.008(4) -0.007(4) -0.004(4)

loop_
_atom_type_symbol
_atom_type_description
_atom_type_scat_dispersion_real
_atom_type_scat_dispersion_imag
_atom_type_scat_source
C C 0.0033 0.0016 'International Tables Vol C Tables 4.2.6.8 and 6.1.1.4'
H H 0.0000 0.0000 'International Tables Vol C Tables 4.2.6.8 and 6.1.1.4'
N N 0.0061 0.0033 'International Tables Vol C Tables 4.2.6.8 and 6.1.1.4'
O O 0.0106 0.0060 'International Tables Vol C Tables 4.2.6.8 and 6.1.1.4'
Si Si 0.0817 0.0704 'International Tables Vol C Tables 4.2.6.8 and 6.1.1.4'
S S 0.1246 0.1234 'International Tables Vol C Tables 4.2.6.8 and 6.1.1.4'
Cd Cd -0.8075 1.2024 'International Tables Vol C Tables 4.2.6.8 and 6.1.1.4'

loop_
_geom_angle_atom_site_label_1
_geom_angle_atom_site_label_2
_geom_angle_atom_site_label_3
_geom_angle_site_symmetry_1
_geom_angle
_geom_angle_publ_flag
N1' Cd1 N1 . 5.7(5) ?
N1' Cd1 S1 . 106.2(3) yes
N1 Cd1 S1 . 110.5(3) yes
N1' Cd1 S2 . 96.2(3) yes
N1 Cd1 S2 . 91.1(3) yes
S1 Cd1 S2 . 154.11(6) yes
N1' Cd1 O7 . 87.3(3) yes
N1 Cd1 O7 . 90.7(3) yes
S1 Cd1 O7 . 93.35(11) yes
S2 Cd1 O7 . 100.64(11) yes
Si1 S1 Cd1 . 101.80(7) yes
Si2 S2 Cd1 . 99.78(7) yes
O3' Si1 O2 . 70.6(3) ?
O3' Si1 O1 . 128.7(3) ?
O2 Si1 O1 . 114.5(3) ?
O3' Si1 O1' . 114.0(3) ?
O2 Si1 O1' . 129.5(3) ?
O1 Si1 O1' . 22.0(3) ?
O3' Si1 O3 . 35.3(3) ?
O2 Si1 O3 . 103.8(3) ?
O1 Si1 O3 . 103.8(3) ?
O1' Si1 O3 . 83.8(3) ?
O3' Si1 O2' . 105.6(3) ?
O2 Si1 O2' . 37.6(3) ?
O1 Si1 O2' . 82.2(4) ?
O1' Si1 O2' . 102.5(3) ?
O3 Si1 O2' . 132.7(3) ?
O3' Si1 S1 . 116.0(2) ?
O2 Si1 S1 . 113.2(2) ?
O1 Si1 S1 . 108.12(19) ?
O1' Si1 S1 . 108.70(18) ?
O3 Si1 S1 . 113.0(2) ?
O2' Si1 S1 . 109.1(2) ?
O6 Si2 O4 . 114.4(3) ?
O6 Si2 O5 . 102.7(3) ?
O4 Si2 O5 . 104.9(2) ?
O6 Si2 S2 . 113.5(2) ?
O4 Si2 S2 . 107.96(18) ?
O5 Si2 S2 . 112.9(2) ?
C1 O1 Si1 . 131.0(6) ?
C5 O2 Si1 . 136.7(6) ?
C9 O3 Si1 . 133.6(7) ?
O1 C1 C3 . 109.8(8) ?
O1 C1 C4 . 110.0(8) ?
C3 C1 C4 . 110.1(9) ?
O1 C1 C2 . 108.2(7) ?
C3 C1 C2 . 108.8(8) ?
C4 C1 C2 . 109.8(9) ?
C1 C2 H2A . 109.5 ?
C1 C2 H2B . 109.5 ?
H2A C2 H2B . 109.5 ?
C1 C2 H2C . 109.5 ?
H2A C2 H2C . 109.5 ?
H2B C2 H2C . 109.5 ?
C1 C3 H3A . 109.5 ?
C1 C3 H3B . 109.5 ?
H3A C3 H3B . 109.5 ?
C1 C3 H3C . 109.5 ?
H3A C3 H3C . 109.5 ?
H3B C3 H3C . 109.5 ?
C1 C4 H4A . 109.5 ?
C1 C4 H4B . 109.5 ?
H4A C4 H4B . 109.5 ?
C1 C4 H4C . 109.5 ?
H4A C4 H4C . 109.5 ?
H4B C4 H4C . 109.5 ?
O2 C5 C7 . 109.8(8) ?
O2 C5 C8 . 108.9(7) ?
C7 C5 C8 . 109.4(8) ?
O2 C5 C6 . 107.2(7) ?
C7 C5 C6 . 110.5(8) ?
C8 C5 C6 . 111.0(8) ?
C5 C6 H6A . 109.5 ?
C5 C6 H6B . 109.5 ?
H6A C6 H6B . 109.5 ?
C5 C6 H6C . 109.5 ?
H6A C6 H6C . 109.5 ?
H6B C6 H6C . 109.5 ?
C5 C7 H7A . 109.5 ?
C5 C7 H7B . 109.5 ?
H7A C7 H7B . 109.5 ?
C5 C7 H7C . 109.5 ?
H7A C7 H7C . 109.5 ?
H7B C7 H7C . 109.5 ?
C5 C8 H8A . 109.5 ?
C5 C8 H8B . 109.5 ?
H8A C8 H8B . 109.5 ?
C5 C8 H8C . 109.5 ?
H8A C8 H8C . 109.5 ?
H8B C8 H8C . 109.5 ?
O3 C9 C10 . 110.2(8) ?
O3 C9 C11 . 109.0(7) ?
C10 C9 C11 . 110.3(9) ?
O3 C9 C12 . 107.0(7) ?
C10 C9 C12 . 109.6(8) ?
C11 C9 C12 . 110.7(9) ?
C9 C10 H10A . 109.5 ?
C9 C10 H10B . 109.5 ?
H10A C10 H10B . 109.5 ?
C9 C10 H10C . 109.5 ?
H10A C10 H10C . 109.5 ?
H10B C10 H10C . 109.5 ?
C9 C11 H11A . 109.5 ?
C9 C11 H11B . 109.5 ?
H11A C11 H11B . 109.5 ?
C9 C11 H11C . 109.5 ?
H11A C11 H11C . 109.5 ?
H11B C11 H11C . 109.5 ?
C9 C12 H12A . 109.5 ?
C9 C12 H12B . 109.5 ?
H12A C12 H12B . 109.5 ?
C9 C12 H12C . 109.5 ?
H12A C12 H12C . 109.5 ?
H12B C12 H12C . 109.5 ?
C1' O1' Si1 . 137.7(6) ?
C5' O2' Si1 . 136.1(7) ?
C9' O3' Si1 . 138.3(7) ?
O1' C1' C3' . 108.3(7) ?
O1' C1' C4' . 109.3(7) ?
C3' C1' C4' . 111.4(8) ?
O1' C1' C2' . 109.1(7) ?
C3' C1' C2' . 109.5(8) ?
C4' C1' C2' . 109.3(8) ?
C1' C2' H2'A . 109.5 ?
C1' C2' H2'B . 109.5 ?
H2'A C2' H2'B . 109.5 ?
C1' C2' H2'C . 109.5 ?
H2'A C2' H2'C . 109.5 ?
H2'B C2' H2'C . 109.5 ?
C1' C3' H3'A . 109.5 ?
C1' C3' H3'B . 109.5 ?
H3'A C3' H3'B . 109.5 ?
C1' C3' H3'C . 109.5 ?
H3'A C3' H3'C . 109.5 ?
H3'B C3' H3'C . 109.5 ?
C1' C4' H4'A . 109.5 ?
C1' C4' H4'B . 109.5 ?
H4'A C4' H4'B . 109.5 ?
C1' C4' H4'C . 109.5 ?
H4'A C4' H4'C . 109.5 ?
H4'B C4' H4'C . 109.5 ?
O2' C5' C7' . 110.4(8) ?
O2' C5' C8' . 108.5(8) ?
C7' C5' C8' . 110.1(9) ?
O2' C5' C6' . 107.7(7) ?
C7' C5' C6' . 110.1(9) ?
C8' C5' C6' . 110.0(9) ?
C5' C6' H6'A . 109.5 ?
C5' C6' H6'B . 109.5 ?
H6'A C6' H6'B . 109.5 ?
C5' C6' H6'C . 109.5 ?
H6'A C6' H6'C . 109.5 ?
H6'B C6' H6'C . 109.5 ?
C5' C7' H7'A . 109.5 ?
C5' C7' H7'B . 109.5 ?
H7'A C7' H7'B . 109.5 ?
C5' C7' H7'C . 109.5 ?
H7'A C7' H7'C . 109.5 ?
H7'B C7' H7'C . 109.5 ?
C5' C8' H8'A . 109.5 ?
C5' C8' H8'B . 109.5 ?
H8'A C8' H8'B . 109.5 ?
C5' C8' H8'C . 109.5 ?
H8'A C8' H8'C . 109.5 ?
H8'B C8' H8'C . 109.5 ?
O3' C9' C10' . 109.4(8) ?
O3' C9' C11' . 108.4(8) ?
C10' C9' C11' . 111.4(8) ?
O3' C9' C12' . 108.2(7) ?
C10' C9' C12' . 110.0(8) ?
C11' C9' C12' . 109.3(8) ?
C9' C10' H10D . 109.5 ?
C9' C10' H10E . 109.5 ?
H10D C10' H10E . 109.5 ?
C9' C10' H10F . 109.5 ?
H10D C10' H10F . 109.5 ?
H10E C10' H10F . 109.5 ?
C9' C11' H11D . 109.5 ?
C9' C11' H11E . 109.5 ?
H11D C11' H11E . 109.5 ?
C9' C11' H11F . 109.5 ?
H11D C11' H11F . 109.5 ?
H11E C11' H11F . 109.5 ?
C9' C12' H12D . 109.5 ?
C9' C12' H12E . 109.5 ?
H12D C12' H12E . 109.5 ?
C9' C12' H12F . 109.5 ?
H12D C12' H12F . 109.5 ?
H12E C12' H12F . 109.5 ?
C13 O4 Si2 . 135.4(4) ?
C17 O5 Si2 . 137.3(4) ?
C21 O6 Si2 . 136.7(5) ?
O4 C13 C16 . 105.0(8) ?
O4 C13 C14 . 112.2(7) ?
C16 C13 C14 . 114.8(10) ?
O4 C13 C15 . 103.5(7) ?
C16 C13 C15 . 109.9(10) ?
C14 C13 C15 . 110.7(9) ?
C13 C14 H14A . 109.5 ?
C13 C14 H14B . 109.5 ?
H14A C14 H14B . 109.5 ?
C13 C14 H14C . 109.5 ?
H14A C14 H14C . 109.5 ?
H14B C14 H14C . 109.5 ?
C13 C15 H15A . 109.5 ?
C13 C15 H15B . 109.5 ?
H15A C15 H15B . 109.5 ?
C13 C15 H15C . 109.5 ?
H15A C15 H15C . 109.5 ?
H15B C15 H15C . 109.5 ?
C13 C16 H16A . 109.5 ?
C13 C16 H16B . 109.5 ?
H16A C16 H16B . 109.5 ?
C13 C16 H16C . 109.5 ?
H16A C16 H16C . 109.5 ?
H16B C16 H16C . 109.5 ?
O5 C17 C19 . 107.6(6) ?
O5 C17 C18 . 114.6(6) ?
C19 C17 C18 . 112.3(7) ?
O5 C17 C20 . 104.3(7) ?
C19 C17 C20 . 110.8(9) ?
C18 C17 C20 . 107.0(8) ?
C17 C18 H18A . 109.5 ?
C17 C18 H18B . 109.5 ?
H18A C18 H18B . 109.5 ?
C17 C18 H18C . 109.5 ?
H18A C18 H18C . 109.5 ?
H18B C18 H18C . 109.5 ?
C17 C19 H19A . 109.5 ?
C17 C19 H19B . 109.5 ?
H19A C19 H19B . 109.5 ?
C17 C19 H19C . 109.5 ?
H19A C19 H19C . 109.5 ?
H19B C19 H19C . 109.5 ?
C17 C20 H20A . 109.5 ?
C17 C20 H20B . 109.5 ?
H20A C20 H20B . 109.5 ?
C17 C20 H20C . 109.5 ?
H20A C20 H20C . 109.5 ?
H20B C20 H20C . 109.5 ?
O6 C21 C22 . 109.2(7) ?
O6 C21 C24 . 103.8(8) ?
C22 C21 C24 . 110.2(10) ?
O6 C21 C23 . 107.5(7) ?
C22 C21 C23 . 114.3(10) ?
C24 C21 C23 . 111.3(10) ?
C21 C22 H22A . 109.5 ?
C21 C22 H22B . 109.5 ?
H22A C22 H22B . 109.5 ?
C21 C22 H22C . 109.5 ?
H22A C22 H22C . 109.5 ?
H22B C22 H22C . 109.5 ?
C21 C23 H23A . 109.5 ?
C21 C23 H23B . 109.5 ?
H23A C23 H23B . 109.5 ?
C21 C23 H23C . 109.5 ?
H23A C23 H23C . 109.5 ?
H23B C23 H23C . 109.5 ?
C21 C24 H24A . 109.5 ?
C21 C24 H24B . 109.5 ?
H24A C24 H24B . 109.5 ?
C21 C24 H24C . 109.5 ?
H24A C24 H24C . 109.5 ?
H24B C24 H24C . 109.5 ?
C25 O7 Cd1 . 120.9(4) ?
C25 N2 C27 . 122.9(6) ?
C25 N2 C26 . 119.5(6) ?
C27 N2 C26 . 117.5(6) ?
O7 C25 N2 . 126.5(6) ?
O7 C25 H25A . 116.7 ?
N2 C25 H25A . 116.7 ?
N2 C26 H26A . 109.5 ?
N2 C26 H26B . 109.5 ?
H26A C26 H26B . 109.5 ?
N2 C26 H26C . 109.5 ?
H26A C26 H26C . 109.5 ?
H26B C26 H26C . 109.5 ?
N2 C27 H27A . 109.5 ?
N2 C27 H27B . 109.5 ?
H27A C27 H27B . 109.5 ?
N2 C27 H27C . 109.5 ?
H27A C27 H27C . 109.5 ?
H27B C27 H27C . 109.5 ?
C28 N1 C32 . 120.0 ?
C28 N1 Cd1 . 120.2(5) ?
C32 N1 Cd1 . 119.2(5) ?
C29 C28 N1 . 120.0 ?
C29 C28 H28 . 120.0 ?
N1 C28 H28 . 120.0 ?
C30 C29 C28 . 120.0 ?
C30 C29 H29 . 120.0 ?
C28 C29 H29 . 120.0 ?
C31 C30 C29 . 120.0 ?
C31 C30 C33 . 118.1(4) ?
C29 C30 C33 . 121.9(4) ?
C30 C31 C32 . 120.0 ?
C30 C31 H31 . 120.0 ?
C32 C31 H31 . 120.0 ?
C31 C32 N1 . 120.0 ?
C31 C32 H32 . 120.0 ?
N1 C32 H32 . 120.0 ?
C33 C33 C30 2_566 126.2(11) ?
C33 C33 H33 2_566 116.9 ?
C30 C33 H33 . 116.9 ?
C28' N1' C32' . 120.0 ?
C28' N1' Cd1 . 116.1(5) ?
C32' N1' Cd1 . 123.4(5) ?
N1' C28' C29' . 120.0 ?
N1' C28' H28' . 120.0 ?
C29' C28' H28' . 120.0 ?
C28' C29' C30' . 120.0 ?
C28' C29' H29' . 120.0 ?
C30' C29' H29' . 120.0 ?
C29' C30' C31' . 120.0 ?
C29' C30' C33' . 119.7(4) ?
C31' C30' C33' . 120.3(4) ?
C32' C31' C30' . 120.0 ?
C32' C31' H31' . 120.0 ?
C30' C31' H31' . 120.0 ?
C31' C32' N1' . 120.0 ?
C31' C32' H32' . 120.0 ?
N1' C32' H32' . 120.0 ?
C33' C33' C30' 2_566 126.7(9) ?
C33' C33' H33' 2_566 116.7 ?
C30' C33' H33' . 116.7 ?

loop_
_geom_bond_atom_site_label_1
_geom_bond_atom_site_label_2
_geom_bond_site_symmetry_2
_geom_bond_distance
_geom_bond_publ_flag
Cd1 N1' . 2.371(6) yes
Cd1 N1 . 2.384(7) yes
Cd1 S1 . 2.4098(15) yes
Cd1 S2 . 2.4304(15) yes
Cd1 O7 . 2.449(4) yes
S1 Si1 . 2.076(2) yes
S2 Si2 . 2.0768(19) yes
Si1 O3' . 1.563(5) yes
Si1 O2 . 1.576(5) yes
Si1 O1 . 1.595(5) yes
Si1 O1' . 1.607(5) yes
Si1 O3 . 1.682(5) yes
Si1 O2' . 1.684(5) yes
Si2 O6 . 1.590(4) yes
Si2 O4 . 1.601(4) yes
Si2 O5 . 1.623(5) yes
O1 C1 . 1.443(8) ?
O2 C5 . 1.439(8) ?
O3 C9 . 1.439(9) ?
C1 C3 . 1.493(10) ?
C1 C4 . 1.495(10) ?
C1 C2 . 1.505(10) ?
C2 H2A . 0.9600 ?
C2 H2B . 0.9600 ?
C2 H2C . 0.9600 ?
C3 H3A . 0.9600 ?
C3 H3B . 0.9600 ?
C3 H3C . 0.9600 ?
C4 H4A . 0.9600 ?
C4 H4B . 0.9600 ?
C4 H4C . 0.9600 ?
C5 C7 . 1.491(10) ?
C5 C8 . 1.498(10) ?
C5 C6 . 1.500(9) ?
C6 H6A . 0.9600 ?
C6 H6B . 0.9600 ?
C6 H6C . 0.9600 ?
C7 H7A . 0.9600 ?
C7 H7B . 0.9600 ?
C7 H7C . 0.9600 ?
C8 H8A . 0.9600 ?
C8 H8B . 0.9600 ?
C8 H8C . 0.9600 ?
C9 C10 . 1.490(10) ?
C9 C11 . 1.494(10) ?
C9 C12 . 1.507(10) ?
C10 H10A . 0.9600 ?
C10 H10B . 0.9600 ?
C10 H10C . 0.9600 ?
C11 H11A . 0.9600 ?
C11 H11B . 0.9600 ?
C11 H11C . 0.9600 ?
C12 H12A . 0.9600 ?
C12 H12B . 0.9600 ?
C12 H12C . 0.9600 ?
O1' C1' . 1.438(8) ?
O2' C5' . 1.438(9) ?
O3' C9' . 1.436(8) ?
C1' C3' . 1.485(10) ?
C1' C4' . 1.490(9) ?
C1' C2' . 1.511(10) ?
C2' H2'A . 0.9600 ?
C2' H2'B . 0.9600 ?
C2' H2'C . 0.9600 ?
C3' H3'A . 0.9600 ?
C3' H3'B . 0.9600 ?
C3' H3'C . 0.9600 ?
C4' H4'A . 0.9600 ?
C4' H4'B . 0.9600 ?
C4' H4'C . 0.9600 ?
C5' C7' . 1.491(10) ?
C5' C8' . 1.493(10) ?
C5' C6' . 1.504(10) ?
C6' H6'A . 0.9600 ?
C6' H6'B . 0.9600 ?
C6' H6'C . 0.9600 ?
C7' H7'A . 0.9600 ?
C7' H7'B . 0.9600 ?
C7' H7'C . 0.9600 ?
C8' H8'A . 0.9600 ?
C8' H8'B . 0.9600 ?
C8' H8'C . 0.9600 ?
C9' C10' . 1.485(10) ?
C9' C11' . 1.497(10) ?
C9' C12' . 1.511(10) ?
C10' H10D . 0.9600 ?
C10' H10E . 0.9600 ?
C10' H10F . 0.9600 ?
C11' H11D . 0.9600 ?
C11' H11E . 0.9600 ?
C11' H11F . 0.9600 ?
C12' H12D . 0.9600 ?
C12' H12E . 0.9600 ?
C12' H12F . 0.9600 ?
O4 C13 . 1.434(8) ?
O5 C17 . 1.406(7) ?
O6 C21 . 1.422(9) ?
C13 C16 . 1.454(15) ?
C13 C14 . 1.488(13) ?
C13 C15 . 1.491(12) ?
C14 H14A . 0.9600 ?
C14 H14B . 0.9600 ?
C14 H14C . 0.9600 ?
C15 H15A . 0.9600 ?
C15 H15B . 0.9600 ?
C15 H15C . 0.9600 ?
C16 H16A . 0.9600 ?
C16 H16B . 0.9600 ?
C16 H16C . 0.9600 ?
C17 C19 . 1.471(11) ?
C17 C18 . 1.479(10) ?
C17 C20 . 1.526(13) ?
C18 H18A . 0.9600 ?
C18 H18B . 0.9600 ?
C18 H18C . 0.9600 ?
C19 H19A . 0.9600 ?
C19 H19B . 0.9600 ?
C19 H19C . 0.9600 ?
C20 H20A . 0.9600 ?
C20 H20B . 0.9600 ?
C20 H20C . 0.9600 ?
C21 C22 . 1.469(14) ?
C21 C24 . 1.485(14) ?
C21 C23 . 1.488(13) ?
C22 H22A . 0.9600 ?
C22 H22B . 0.9600 ?
C22 H22C . 0.9600 ?
C23 H23A . 0.9600 ?
C23 H23B . 0.9600 ?
C23 H23C . 0.9600 ?
C24 H24A . 0.9600 ?
C24 H24B . 0.9600 ?
C24 H24C . 0.9600 ?
O7 C25 . 1.230(7) ?
N2 C25 . 1.307(8) ?
N2 C27 . 1.431(8) ?
N2 C26 . 1.441(9) ?
C25 H25A . 0.9300 ?
C26 H26A . 0.9600 ?
C26 H26B . 0.9600 ?
C26 H26C . 0.9600 ?
C27 H27A . 0.9600 ?
C27 H27B . 0.9600 ?
C27 H27C . 0.9600 ?
N1 C28 . 1.3900 ?
N1 C32 . 1.3900 ?
C28 C29 . 1.3900 ?
C28 H28 . 0.9300 ?
C29 C30 . 1.3900 ?
C29 H29 . 0.9300 ?
C30 C31 . 1.3900 ?
C30 C33 . 1.482(7) ?
C31 C32 . 1.3900 ?
C31 H31 . 0.9300 ?
C32 H32 . 0.9300 ?
C33 C33 2_566 1.297(10) ?
C33 H33 . 0.9300 ?
N1' C28' . 1.3900 ?
N1' C32' . 1.3900 ?
C28' C29' . 1.3900 ?
C28' H28' . 0.9300 ?
C29' C30' . 1.3900 ?
C29' H29' . 0.9300 ?
C30' C31' . 1.3900 ?
C30' C33' . 1.489(6) ?
C31' C32' . 1.3900 ?
C31' H31' . 0.9300 ?
C32' H32' . 0.9300 ?
C33' C33' 2_566 1.347(10) ?
C33' H33' . 0.9300 ?

loop_
_geom_torsion_atom_site_label_1
_geom_torsion_atom_site_label_2
_geom_torsion_atom_site_label_3
_geom_torsion_atom_site_label_4
_geom_torsion_site_symmetry_4
_geom_torsion
N1' Cd1 S1 Si1 . 63.9(3)
N1 Cd1 S1 Si1 . 60.1(4)
S2 Cd1 S1 Si1 . -84.99(15)
O7 Cd1 S1 Si1 . 152.05(13)
N1' Cd1 S2 Si2 . 177.9(3)
N1 Cd1 S2 Si2 . -179.7(3)
S1 Cd1 S2 Si2 . -32.12(17)
O7 Cd1 S2 Si2 . 89.43(13)
Cd1 S1 Si1 O3' . 131.6(3)
Cd1 S1 Si1 O2 . -149.5(3)
Cd1 S1 Si1 O1 . -21.6(4)
Cd1 S1 Si1 O1' . 1.6(3)
Cd1 S1 Si1 O3 . 92.7(3)
Cd1 S1 Si1 O2' . -109.4(3)
Cd1 S2 Si2 O6 . 129.5(2)
Cd1 S2 Si2 O4 . 1.5(2)
Cd1 S2 Si2 O5 . -114.0(2)
O3' Si1 O1 C1 . 11.8(11)
O2 Si1 O1 C1 . -72.3(10)
O1' Si1 O1 C1 . 65.3(9)
O3 Si1 O1 C1 . 40.2(10)
O2' Si1 O1 C1 . -91.9(9)
S1 Si1 O1 C1 . 160.5(8)
O3' Si1 O2 C5 . 155.2(9)
O1 Si1 O2 C5 . -80.2(10)
O1' Si1 O2 C5 . -99.3(9)
O3 Si1 O2 C5 . 167.4(9)
O2' Si1 O2 C5 . -47.1(9)
S1 Si1 O2 C5 . 44.4(10)
O3' Si1 O3 C9 . -26.8(9)
O2 Si1 O3 C9 . -46.9(10)
O1 Si1 O3 C9 . -166.9(9)
O1' Si1 O3 C9 . -176.1(9)
O2' Si1 O3 C9 . -74.9(10)
S1 Si1 O3 C9 . 76.2(9)
Si1 O1 C1 C3 . -83.9(13)
Si1 O1 C1 C4 . 37.5(14)
Si1 O1 C1 C2 . 157.5(11)
Si1 O2 C5 C7 . -78.0(12)
Si1 O2 C5 C8 . 41.7(13)
Si1 O2 C5 C6 . 161.9(9)
Si1 O3 C9 C10 . -33.2(13)
Si1 O3 C9 C11 . 87.9(11)
Si1 O3 C9 C12 . -152.3(9)
O3' Si1 O1' C1' . 61.2(10)
O2 Si1 O1' C1' . -22.8(11)
O1 Si1 O1' C1' . -75.5(9)
O3 Si1 O1' C1' . 80.0(10)
O2' Si1 O1' C1' . -52.4(10)
S1 Si1 O1' C1' . -167.7(9)
O3' Si1 O2' C5' . 54.9(10)
O2 Si1 O2' C5' . 33.1(10)
O1 Si1 O2' C5' . -177.0(9)
O1' Si1 O2' C5' . 174.4(9)
O3 Si1 O2' C5' . 81.4(10)
S1 Si1 O2' C5' . -70.5(10)
O2 Si1 O3' C9' . -159.9(10)
O1 Si1 O3' C9' . 93.9(10)
O1' Si1 O3' C9' . 74.6(10)
O3 Si1 O3' C9' . 40.9(10)
O2' Si1 O3' C9' . -173.7(9)
S1 Si1 O3' C9' . -52.8(10)
Si1 O1' C1' C3' . -162.5(10)
Si1 O1' C1' C4' . -41.0(14)
Si1 O1' C1' C2' . 78.4(13)
Si1 O2' C5' C7' . 8.6(14)
Si1 O2' C5' C8' . 129.3(11)
Si1 O2' C5' C6' . -111.6(12)
Si1 O3' C9' C10' . 90.0(12)
Si1 O3' C9' C11' . -148.3(10)
Si1 O3' C9' C12' . -29.8(14)
O6 Si2 O4 C13 . 67.6(8)
O5 Si2 O4 C13 . -44.2(8)
S2 Si2 O4 C13 . -164.9(7)
O6 Si2 O5 C17 . 65.3(8)
O4 Si2 O5 C17 . -174.8(7)
S2 Si2 O5 C17 . -57.4(8)
O4 Si2 O6 C21 . 78.1(7)
O5 Si2 O6 C21 . -168.8(7)
S2 Si2 O6 C21 . -46.5(8)
Si2 O4 C13 C16 . 108.0(10)
Si2 O4 C13 C14 . -17.4(12)
Si2 O4 C13 C15 . -136.8(8)
Si2 O5 C17 C19 . -135.6(8)
Si2 O5 C17 C18 . -9.9(11)
Si2 O5 C17 C20 . 106.7(9)
Si2 O6 C21 C22 . -35.6(12)
Si2 O6 C21 C24 . -153.2(8)
Si2 O6 C21 C23 . 88.8(10)
N1' Cd1 O7 C25 . -86.6(5)
N1 Cd1 O7 C25 . -82.1(6)
S1 Cd1 O7 C25 . 167.3(5)
S2 Cd1 O7 C25 . 9.2(5)
Cd1 O7 C25 N2 . 174.8(5)
C27 N2 C25 O7 . -177.6(7)
C26 N2 C25 O7 . 0.4(10)
N1' Cd1 N1 C28 . -22(6)
S1 Cd1 N1 C28 . 17.6(7)
S2 Cd1 N1 C28 . -176.9(6)
O7 Cd1 N1 C28 . -76.2(6)
N1' Cd1 N1 C32 . 166(7)
S1 Cd1 N1 C32 . -153.6(5)
S2 Cd1 N1 C32 . 11.9(5)
O7 Cd1 N1 C32 . 112.6(5)
C32 N1 C28 C29 . 0.0
Cd1 N1 C28 C29 . -171.1(7)
N1 C28 C29 C30 . 0.0
C28 C29 C30 C31 . 0.0
C28 C29 C30 C33 . 179.3(3)
C29 C30 C31 C32 . 0.0
C33 C30 C31 C32 . -179.3(3)
C30 C31 C32 N1 . 0.0
C28 N1 C32 C31 . 0.0
Cd1 N1 C32 C31 . 171.2(7)
C31 C30 C33 C33 2_566 -173.7(13)
C29 C30 C33 C33 2_566 7.0(14)
N1 Cd1 N1' C28' . 154(7)
S1 Cd1 N1' C28' . 13.0(5)
S2 Cd1 N1' C28' . 179.9(4)
O7 Cd1 N1' C28' . -79.7(4)
N1 Cd1 N1' C32' . -18(6)
S1 Cd1 N1' C32' . -158.9(6)
S2 Cd1 N1' C32' . 8.0(7)
O7 Cd1 N1' C32' . 108.4(7)
C32' N1' C28' C29' . 0.0
Cd1 N1' C28' C29' . -172.2(7)
N1' C28' C29' C30' . 0.0
C28' C29' C30' C31' . 0.0
C28' C29' C30' C33' . 179.5(3)
C29' C30' C31' C32' . 0.0
C33' C30' C31' C32' . -179.5(3)
C30' C31' C32' N1' . 0.0
C28' N1' C32' C31' . 0.0
Cd1 N1' C32' C31' . 171.6(7)
C29' C30' C33' C33' 2_566 -155.1(12)
C31' C30' C33' C33' 2_566 24.5(13)
